data_9012420
loop_
_publ_author_name
'Lange, P. W.'

_publ_section_title
;
 Ein Vergleich zwischen Bi2Te3 und Bi2Te2S
;
_journal_name_full Naturwissenschaften
_journal_page_first 133
_journal_page_last 134
_journal_volume 27
_journal_year 1939
_chemical_formula_sum 'Bi2 S Te2'
_chemical_name_mineral Tetradymite
_space_group_IT_number 166
_symmetry_space_group_name_Hall '-P 3* 2'
_symmetry_space_group_name_H-M 'R -3 m :R'
_cell_angle_alpha 24.17
_cell_angle_beta 24.17
_cell_angle_gamma 24.17
_cell_length_a 10.31
_cell_length_b 10.31
_cell_length_c 10.31
_cell_formula_units_Z 1
_cell_volume 161.469
_database_code_amcsd 0014689
_exptl_crystal_density_diffrn 7.253
_cod_original_sg_symbol_H-M 'R -3 m'
_cod_original_formula_sum 'Bi2 Te2 S'
_cod_database_code 9012420

loop_
_space_group_symop_operation_xyz
x,y,z
-x,-z,-y
-z,-x,-y
y,x,z
y,z,x
-z,-y,-x
-x,-y,-z
x,z,y
z,x,y
-y,-x,-z
-y,-z,-x
z,y,x

loop_
_atom_site_label
_atom_site_fract_x
_atom_site_fract_y
_atom_site_fract_z
Bi 0.39200 0.39200 0.39200
Te 0.78800 0.78800 0.78800
S 0.00000 0.00000 0.00000

loop_
_cod_related_entry_id
_cod_related_entry_database
_cod_related_entry_code
1 AMCSD 0014689
